data_4343318
loop_
_publ_author_name
'Shi, Yan X.'
'Liang, Rong Z.'
'Martin, Katherine A.'
'Weston, Nicholas'
'Gonzalez-Calera, Silvia'
'Ganguly, Rakesh'
'Li, Yongxin'
'Lu, Yunpeng'
'Ribeiro, Ant\'onio J M'
'Ramos, Maria J.'
'Fernandes, Pedro A.'
'Garc\'ia, Felipe'

_publ_section_title
;
 Synthesis and Hydrolytic Studies on the Air-Stable
 [(4-CN-PhO)(E)P(\m-N(t)Bu)]2 (E = O, S, and Se) Cyclodiphosphazanes.
;
_journal_issue 13
_journal_name_full 'Inorganic chemistry'
_journal_page_first 6423
_journal_page_last 6432
_journal_paper_doi 10.1021/acs.inorgchem.5b00735
_journal_volume 54
_journal_year 2015
_chemical_formula_sum 'C22 H26 N4 O2 P2 S2'
_chemical_formula_weight 504.53
_space_group_crystal_system triclinic
_space_group_IT_number 2
_space_group_name_Hall '-P 1'
_space_group_name_H-M_alt 'P -1'
_symmetry_space_group_name_Hall '-P 1'
_symmetry_space_group_name_H-M 'P -1'
_atom_sites_solution_hydrogens geom
_cell_angle_alpha 88.330(12)
_cell_angle_beta 89.430(11)
_cell_angle_gamma 70.346(12)
_cell_formula_units_Z 2
_cell_length_a 8.660(3)
_cell_length_b 8.684(3)
_cell_length_c 17.225(5)
_cell_measurement_reflns_used 729
_cell_measurement_temperature 103.(2)
_cell_measurement_theta_max 27.9799
_cell_measurement_theta_min 2.5411
_cell_volume 1219.4(7)
_computing_cell_refinement 'APEX2 v2013.10-0 (Bruker AXS)'
_computing_structure_refinement 'SHELXL-2013 (Sheldrick, 2013)'
_diffrn_ambient_temperature 103.(2)
_diffrn_measured_fraction_theta_full 0.948
_diffrn_measured_fraction_theta_max 0.948
_diffrn_radiation_wavelength 0.71073
_diffrn_reflns_av_unetI/netI 0.0582
_diffrn_reflns_limit_h_max 11
_diffrn_reflns_limit_h_min -11
_diffrn_reflns_limit_k_max 11
_diffrn_reflns_limit_k_min -11
_diffrn_reflns_limit_l_max 22
_diffrn_reflns_limit_l_min 0
_diffrn_reflns_number 4825
_diffrn_reflns_theta_full 27.16
_diffrn_reflns_theta_max 27.16
_diffrn_reflns_theta_min 2.37
_exptl_absorpt_coefficient_mu 0.377
_exptl_absorpt_correction_T_max 0.96
_exptl_absorpt_correction_T_min 0.89
_exptl_absorpt_process_details
;
;
_exptl_crystal_density_diffrn 1.374
_exptl_crystal_density_method 'not measured'
_exptl_crystal_F_000 528
_exptl_crystal_size_max 0.320
_exptl_crystal_size_mid 0.240
_exptl_crystal_size_min 0.100
_refine_diff_density_max 2.115
_refine_diff_density_min -0.899
_refine_ls_extinction_method none
_refine_ls_goodness_of_fit_ref 1.151
_refine_ls_hydrogen_treatment constr
_refine_ls_matrix_type full
_refine_ls_number_parameters 296
_refine_ls_number_reflns 4825
_refine_ls_number_restraints 300
_refine_ls_restrained_S_all 1.122
_refine_ls_R_factor_all 0.1536
_refine_ls_R_factor_gt 0.1349
_refine_ls_shift/su_max 0.000
_refine_ls_shift/su_mean 0.000
_refine_ls_structure_factor_coef Fsqd
_refine_ls_weighting_details 'w=1/[\s^2^(Fo^2^)+(0.0761P)^2^+35.3485P] where P=(Fo^2^+2Fc^2^)/3'
_refine_ls_weighting_scheme calc
_refine_ls_wR_factor_gt 0.3626
_refine_ls_wR_factor_ref 0.3719
_reflns_number_gt 3871
_reflns_number_total 4825
_reflns_threshold_expression 'I > 2\s(I)'
_cod_data_source_file ic5b00735_si_005.cif
_cod_data_source_block I
_cod_depositor_comments 'Adding full bibliography for 4343313--4343318.cif.'
_cod_database_code 4343318

loop_
_space_group_symop_operation_xyz
'x, y, z'
'-x, -y, -z'

loop_
_atom_site_type_symbol
_atom_site_label
_atom_site_fract_x
_atom_site_fract_y
_atom_site_fract_z
_atom_site_U_iso_or_equiv
_atom_site_adp_type
_atom_site_calc_flag
_atom_site_refinement_flags_adp
_atom_site_refinement_flags_posn
_atom_site_occupancy
C C1 0.6987(17) 0.3230(16) 0.0746(8) 0.0199(19) Uani d U . 1
C C2 0.7263(17) 0.2538(16) 0.1497(8) 0.0204(19) Uani d U . 1
H H2 0.799 0.2801 0.1836 0.025 Uiso calc U R 1
C C3 0.6467(17) 0.1463(16) 0.1745(8) 0.0217(19) Uani d U . 1
H H3 0.6603 0.1021 0.2261 0.026 Uiso calc U R 1
C C4 0.5460(17) 0.1046(16) 0.1219(8) 0.0195(17) Uani d U . 1
C C5 0.4716(17) -0.0172(17) 0.1471(8) 0.024(2) Uani d U . 1
C C6 0.5123(17) 0.1790(15) 0.0486(8) 0.0197(19) Uani d U . 1
H H6 0.4326 0.1597 0.0164 0.024 Uiso calc U R 1
C C7 0.5980(17) 0.2843(16) 0.0221(8) 0.0206(19) Uani d U . 1
H H7 0.5867 0.3266 -0.0298 0.025 Uiso calc U R 1
C C8 1.0370(18) 0.6308(17) 0.1290(8) 0.021(2) Uani d U . 1
C C9 0.9099(19) 0.6114(19) 0.1897(9) 0.031(3) Uani d U . 1
H H9A 0.8001 0.6846 0.1751 0.047 Uiso calc U R 1
H H9B 0.9381 0.6394 0.2412 0.047 Uiso calc U R 1
H H9C 0.9116 0.4979 0.1911 0.047 Uiso calc U R 1
C C10 1.2127(18) 0.5292(18) 0.1575(8) 0.028(3) Uani d U . 1
H H10A 1.2189 0.4159 0.1685 0.042 Uiso calc U R 1
H H10B 1.2373 0.5764 0.2048 0.042 Uiso calc U R 1
H H10C 1.2924 0.5314 0.117 0.042 Uiso calc U R 1
C C11 1.0223(19) 0.8077(16) 0.1161(9) 0.027(3) Uani d U . 1
H H11A 1.0915 0.8174 0.0721 0.041 Uiso calc U R 1
H H11B 1.058 0.8478 0.1629 0.041 Uiso calc U R 1
H H11C 0.9078 0.8729 0.1048 0.041 Uiso calc U R 1
C C12 0.198(2) 0.3365(19) 0.4227(9) 0.029(2) Uani d U . 1
C C13 0.0924(19) 0.2922(18) 0.4711(9) 0.028(2) Uani d U . 1
H H13 0.0771 0.3288 0.5229 0.034 Uiso calc U R 1
C C14 0.0054(19) 0.1916(18) 0.4438(9) 0.029(2) Uani d U . 1
H H14 -0.0676 0.1592 0.4766 0.034 Uiso calc U R 1
C C15 0.0311(19) 0.1436(18) 0.3689(9) 0.0286(19) Uani d U . 1
C C16 -0.0427(19) 0.0347(18) 0.3434(9) 0.031(2) Uani d U . 1
C C17 0.1389(19) 0.1883(18) 0.3203(9) 0.029(2) Uani d U . 1
H H17 0.1567 0.1502 0.2688 0.035 Uiso calc U R 1
C C18 0.2193(19) 0.2869(18) 0.3470(9) 0.029(2) Uani d U . 1
H H18 0.2897 0.3214 0.3134 0.035 Uiso calc U R 1
C C19 0.5079(18) 0.6386(17) 0.3640(8) 0.022(2) Uani d U . 1
C C20 0.3277(19) 0.7455(18) 0.3501(9) 0.032(3) Uani d U . 1
H H20A 0.2586 0.6763 0.3517 0.048 Uiso calc U R 1
H H20B 0.3174 0.8014 0.2992 0.048 Uiso calc U R 1
H H20C 0.2925 0.8269 0.3907 0.048 Uiso calc U R 1
C C21 0.5641(18) 0.5115(17) 0.3004(8) 0.028(3) Uani d U . 1
H H21A 0.6773 0.4408 0.3107 0.041 Uiso calc U R 1
H H21B 0.5584 0.5675 0.2498 0.041 Uiso calc U R 1
H H21C 0.4925 0.4449 0.3003 0.041 Uiso calc U R 1
C C22 0.6192(18) 0.7404(17) 0.3649(9) 0.027(3) Uani d U . 1
H H22A 0.5889 0.8153 0.4083 0.041 Uiso calc U R 1
H H22B 0.6076 0.8036 0.3159 0.041 Uiso calc U R 1
H H22C 0.7332 0.6683 0.3711 0.041 Uiso calc U R 1
N N1 1.0031(14) 0.5639(12) 0.0558(6) 0.0165(19) Uani d U . 1
N N2 0.4245(17) -0.1233(16) 0.1613(8) 0.036(3) Uani d U . 1
N N3 0.5201(15) 0.5519(14) 0.4403(7) 0.023(2) Uani d U . 1
N N4 -0.0977(17) -0.0673(16) 0.3207(8) 0.034(3) Uani d U . 1
O O1 0.7731(10) 0.4312(11) 0.0481(6) 0.020(2) Uani d . . 1
O O2 0.2757(12) 0.4383(12) 0.4497(6) 0.022(2) Uani d . . 1
P P1 0.9696(4) 0.3888(4) 0.03759(18) 0.0144(7) Uani d . . 1
P P2 0.4689(5) 0.3872(4) 0.46913(19) 0.0173(7) Uani d . . 1
S S1 1.0982(5) 0.1837(5) 0.0831(2) 0.0265(8) Uani d . . 1
S S2 0.5890(5) 0.1709(5) 0.4409(2) 0.0303(9) Uani d . . 1

loop_
_atom_site_aniso_label
_atom_site_aniso_U_11
_atom_site_aniso_U_22
_atom_site_aniso_U_33
_atom_site_aniso_U_12
_atom_site_aniso_U_13
_atom_site_aniso_U_23
C1 0.021(3) 0.021(3) 0.021(3) -0.011(3) -0.001(3) -0.003(3)
C2 0.021(3) 0.022(3) 0.021(3) -0.012(3) -0.001(3) -0.001(3)
C3 0.023(3) 0.023(3) 0.021(3) -0.011(3) 0.001(3) 0.001(3)
C4 0.020(3) 0.020(3) 0.021(3) -0.011(2) 0.000(2) 0.002(2)
C5 0.025(3) 0.023(3) 0.026(3) -0.011(3) 0.000(3) 0.002(3)
C6 0.022(3) 0.019(3) 0.021(3) -0.011(3) -0.002(3) 0.001(3)
C7 0.023(3) 0.020(3) 0.022(3) -0.011(3) -0.002(3) -0.001(3)
C8 0.024(3) 0.022(3) 0.019(3) -0.010(3) 0.001(3) -0.002(3)
C9 0.034(5) 0.035(5) 0.026(5) -0.012(5) 0.003(5) -0.007(5)
C10 0.029(5) 0.033(5) 0.022(5) -0.012(4) 0.000(5) -0.002(4)
C11 0.033(5) 0.023(5) 0.028(5) -0.013(4) 0.006(5) -0.006(4)
C12 0.030(3) 0.029(3) 0.029(3) -0.012(3) -0.003(3) -0.001(3)
C13 0.031(3) 0.028(3) 0.030(3) -0.015(3) -0.002(3) -0.002(3)
C14 0.031(3) 0.029(3) 0.029(3) -0.013(3) 0.002(3) -0.004(3)
C15 0.031(3) 0.029(3) 0.028(3) -0.012(2) -0.001(3) -0.002(3)
C16 0.032(4) 0.031(3) 0.030(4) -0.013(3) -0.001(3) -0.002(3)
C17 0.032(3) 0.030(3) 0.027(3) -0.012(3) -0.001(3) -0.001(3)
C18 0.030(3) 0.030(3) 0.028(3) -0.012(3) -0.002(3) -0.002(3)
C19 0.027(3) 0.023(3) 0.019(3) -0.011(3) 0.004(3) 0.001(3)
C20 0.036(6) 0.029(5) 0.022(5) 0.001(5) 0.001(5) 0.002(5)
C21 0.030(5) 0.030(5) 0.022(5) -0.009(4) 0.005(5) -0.001(4)
C22 0.032(5) 0.028(5) 0.025(5) -0.016(4) -0.002(5) 0.007(4)
N1 0.021(3) 0.014(3) 0.017(3) -0.011(3) 0.000(3) 0.002(3)
N2 0.036(5) 0.037(5) 0.037(5) -0.016(4) 0.004(5) 0.004(4)
N3 0.028(3) 0.022(3) 0.020(3) -0.011(3) 0.004(3) -0.001(3)
N4 0.038(5) 0.038(5) 0.035(5) -0.024(4) 0.004(5) -0.006(4)
O1 0.006(4) 0.020(4) 0.031(5) -0.002(3) -0.001(4) 0.005(4)
O2 0.021(5) 0.022(5) 0.027(5) -0.011(4) 0.001(4) -0.007(4)
P1 0.0163(15) 0.0132(14) 0.0142(15) -0.0057(12) 0.0027(14) -0.0012(12)
P2 0.0211(17) 0.0190(15) 0.0140(15) -0.0097(13) -0.0005(14) -0.0005(13)
S1 0.0227(17) 0.0233(17) 0.0322(19) -0.0061(14) -0.0071(16) 0.0015(14)
S2 0.033(2) 0.0261(18) 0.032(2) -0.0094(15) 0.0030(17) -0.0087(15)

loop_
_atom_type_symbol
_atom_type_description
_atom_type_scat_dispersion_real
_atom_type_scat_dispersion_imag
_atom_type_scat_source
C C 0.0033 0.0016 'International Tables Vol C Tables 4.2.6.8 and 6.1.1.4'
H H 0.0000 0.0000 'International Tables Vol C Tables 4.2.6.8 and 6.1.1.4'
N N 0.0061 0.0033 'International Tables Vol C Tables 4.2.6.8 and 6.1.1.4'
O O 0.0106 0.0060 'International Tables Vol C Tables 4.2.6.8 and 6.1.1.4'
P P 0.1023 0.0942 'International Tables Vol C Tables 4.2.6.8 and 6.1.1.4'
S S 0.1246 0.1234 'International Tables Vol C Tables 4.2.6.8 and 6.1.1.4'

loop_
_geom_angle_atom_site_label_1
_geom_angle_atom_site_label_2
_geom_angle_atom_site_label_3
_geom_angle_site_symmetry_1
_geom_angle_site_symmetry_3
_geom_angle
O1 C1 C7 . . 116.1(12)
O1 C1 C2 . . 121.6(12)
C7 C1 C2 . . 122.3(13)
C3 C2 C1 . . 119.7(13)
C3 C2 H2 . . 120.2
C1 C2 H2 . . 120.2
C2 C3 C4 . . 118.7(12)
C2 C3 H3 . . 120.7
C4 C3 H3 . . 120.7
C6 C4 C3 . . 121.6(12)
C6 C4 C5 . . 120.3(13)
C3 C4 C5 . . 118.1(12)
N2 C5 C4 . . 172.7(16)
C4 C6 C7 . . 119.5(13)
C4 C6 H6 . . 120.2
C7 C6 H6 . . 120.2
C1 C7 C6 . . 117.7(12)
C1 C7 H7 . . 121.2
C6 C7 H7 . . 121.1
N1 C8 C11 . . 109.7(11)
N1 C8 C10 . . 109.3(11)
C11 C8 C10 . . 110.2(12)
N1 C8 C9 . . 106.9(11)
C11 C8 C9 . . 111.6(12)
C10 C8 C9 . . 109.1(12)
C8 C9 H9A . . 109.5
C8 C9 H9B . . 109.5
H9A C9 H9B . . 109.5
C8 C9 H9C . . 109.5
H9A C9 H9C . . 109.5
H9B C9 H9C . . 109.5
C8 C10 H10A . . 109.5
C8 C10 H10B . . 109.5
H10A C10 H10B . . 109.5
C8 C10 H10C . . 109.5
H10A C10 H10C . . 109.5
H10B C10 H10C . . 109.5
C8 C11 H11A . . 109.5
C8 C11 H11B . . 109.5
H11A C11 H11B . . 109.5
C8 C11 H11C . . 109.5
H11A C11 H11C . . 109.5
H11B C11 H11C . . 109.5
O2 C12 C13 . . 119.0(13)
O2 C12 C18 . . 120.4(14)
C13 C12 C18 . . 120.5(15)
C12 C13 C14 . . 120.3(14)
C12 C13 H13 . . 119.9
C14 C13 H13 . . 119.9
C15 C14 C13 . . 117.4(14)
C15 C14 H14 . . 121.3
C13 C14 H14 . . 121.3
C14 C15 C16 . . 117.9(14)
C14 C15 C17 . . 122.1(14)
C16 C15 C17 . . 119.7(14)
N4 C16 C15 . . 176.1(16)
C18 C17 C15 . . 119.8(14)
C18 C17 H17 . . 120.1
C15 C17 H17 . . 120.1
C17 C18 C12 . . 119.9(15)
C17 C18 H18 . . 120.0
C12 C18 H18 . . 120.0
N3 C19 C22 . . 108.5(12)
N3 C19 C21 . . 108.8(11)
C22 C19 C21 . . 109.6(12)
N3 C19 C20 . . 108.6(11)
C22 C19 C20 . . 111.6(12)
C21 C19 C20 . . 109.7(12)
C19 C20 H20A . . 109.5
C19 C20 H20B . . 109.5
H20A C20 H20B . . 109.5
C19 C20 H20C . . 109.5
H20A C20 H20C . . 109.5
H20B C20 H20C . . 109.5
C19 C21 H21A . . 109.5
C19 C21 H21B . . 109.5
H21A C21 H21B . . 109.5
C19 C21 H21C . . 109.5
H21A C21 H21C . . 109.5
H21B C21 H21C . . 109.5
C19 C22 H22A . . 109.5
C19 C22 H22B . . 109.5
H22A C22 H22B . . 109.5
C19 C22 H22C . . 109.5
H22A C22 H22C . . 109.5
H22B C22 H22C . . 109.5
C8 N1 P1 . . 131.2(9)
C8 N1 P1 . 2_765 131.6(9)
P1 N1 P1 . 2_765 95.7(6)
C19 N3 P2 . 2_666 131.5(9)
C19 N3 P2 . . 131.8(10)
P2 N3 P2 2_666 . 94.3(6)
C1 O1 P1 . . 125.1(8)
C12 O2 P2 . . 125.8(10)
O1 P1 N1 . . 105.0(5)
O1 P1 N1 . 2_765 105.6(6)
N1 P1 N1 . 2_765 84.3(6)
O1 P1 S1 . . 114.1(4)
N1 P1 S1 . . 122.5(4)
N1 P1 S1 2_765 . 120.8(4)
O1 P1 P1 . 2_765 110.8(4)
N1 P1 P1 . 2_765 42.2(4)
N1 P1 P1 2_765 2_765 42.1(4)
S1 P1 P1 . 2_765 135.1(3)
O2 P2 N3 . 2_666 105.9(6)
O2 P2 N3 . . 104.7(6)
N3 P2 N3 2_666 . 85.7(6)
O2 P2 S2 . . 112.7(4)
N3 P2 S2 2_666 . 120.5(5)
N3 P2 S2 . . 123.4(5)
O2 P2 P2 . 2_666 111.0(4)
N3 P2 P2 2_666 2_666 43.1(4)
N3 P2 P2 . 2_666 42.6(4)
S2 P2 P2 . 2_666 136.2(3)

loop_
_geom_bond_atom_site_label_1
_geom_bond_atom_site_label_2
_geom_bond_site_symmetry_2
_geom_bond_distance
C1 O1 . 1.372(16)
C1 C7 . 1.386(19)
C1 C2 . 1.399(18)
C2 C3 . 1.390(18)
C2 H2 . 0.95
C3 C4 . 1.400(19)
C3 H3 . 0.95
C4 C6 . 1.390(18)
C4 C5 . 1.466(19)
C5 N2 . 1.145(19)
C6 C7 . 1.421(18)
C6 H6 . 0.95
C7 H7 . 0.95
C8 N1 . 1.477(17)
C8 C11 . 1.509(18)
C8 C10 . 1.556(19)
C8 C9 . 1.56(2)
C9 H9A . 0.98
C9 H9B . 0.98
C9 H9C . 0.98
C10 H10A . 0.98
C10 H10B . 0.98
C10 H10C . 0.98
C11 H11A . 0.98
C11 H11B . 0.98
C11 H11C . 0.98
C12 O2 . 1.370(18)
C12 C13 . 1.37(2)
C12 C18 . 1.38(2)
C13 C14 . 1.42(2)
C13 H13 . 0.95
C14 C15 . 1.36(2)
C14 H14 . 0.95
C15 C16 . 1.39(2)
C15 C17 . 1.39(2)
C16 N4 . 1.21(2)
C17 C18 . 1.36(2)
C17 H17 . 0.95
C18 H18 . 0.95
C19 N3 . 1.483(17)
C19 C22 . 1.511(19)
C19 C21 . 1.53(2)
C19 C20 . 1.54(2)
C20 H20A . 0.98
C20 H20B . 0.98
C20 H20C . 0.98
C21 H21A . 0.98
C21 H21B . 0.98
C21 H21C . 0.98
C22 H22A . 0.98
C22 H22B . 0.98
C22 H22C . 0.98
N1 P1 . 1.680(11)
N1 P1 2_765 1.682(11)
N3 P2 2_666 1.676(12)
N3 P2 . 1.694(12)
O1 P1 . 1.625(9)
O2 P2 . 1.616(10)
P1 N1 2_765 1.682(11)
P1 S1 . 1.905(5)
P1 P1 2_765 2.492(7)
P2 N3 2_666 1.676(12)
P2 S2 . 1.890(5)
P2 P2 2_666 2.471(7)
